data_4115804
loop_
_publ_author_name
'Karine Gigant'
'Adel Rammal'
'Marc Henry'

_publ_contact_author_address
;
Universit\'e Louis Pasteur, Institut Le Bel
Laboratoire de Chimie Mol\'eculaire de l'\'Etat Solide
UMR CNRS/ULP 7513
4, Rue Blaise Pascal
67070 Strasbourg Cedex, France
;
_publ_contact_author_email henry@chimie.u-strasbg.fr
_publ_contact_author_fax +33.3.90.24.13.25
_publ_contact_author_name 'Marc HENRY'
_publ_contact_author_phone +33.3.90.24.13.56
_publ_section_title
;
 Synthesis and Molecular Structures of Some New Titanium(IV) Aryloxides
;
_journal_name_full 'Journal of the American Chemical Society'
_journal_page_first 11632
_journal_page_last 11637
_journal_paper_doi 10.1021/ja016930f
_journal_volume 123
_journal_year 2001
_chemical_formula_moiety 'C29 H34 O11 Ti'
_chemical_formula_sum 'C29 H34 O11 Ti'
_chemical_formula_weight 606.49
_chemical_name_common tris(salicylato)titanium(IV)
_chemical_name_systematic
;
(salicylato-O,O')-bis((2-carboxylato)-phenolato)-titanium(IV)1-butanol solvate 
;
_space_group_IT_number 14
_symmetry_cell_setting monoclinic
_symmetry_space_group_name_Hall '-P 2yn'
_symmetry_space_group_name_H-M 'P 1 21/n 1'
_cell_angle_alpha 90
_cell_angle_beta 100.699(3)
_cell_angle_gamma 90
_cell_formula_units_Z 4
_cell_length_a 14.2660(4)
_cell_length_b 13.2240(7)
_cell_length_c 15.8470(7)
_cell_measurement_temperature 173
_cell_volume 2937.6(2)
_computing_publication_material CIFGEN_IN_OpenMoleN_(_1997)
_computing_structure_refinement LSFM_OpenMoleN_(_1997)
_computing_structure_solution direct_methods_(SIR,_Burla_et_al.,_1989)
_diffrn_ambient_temperature 173
_diffrn_measurement_details
;
 72 frames,200 sec/frame, delta phi = 2.5 deg. Each frame measured 2 times.
Detector to crystal distance 29 mm.
;
_diffrn_measurement_device_type KappaCCD
_diffrn_measurement_method '\p scans'
_diffrn_radiation_monochromator graphite
_diffrn_radiation_type Mo-K\a
_diffrn_radiation_wavelength 0.71073
_diffrn_reflns_av_R_equivalents 0.040
_diffrn_reflns_av_sigmaI/netI 0.333
_diffrn_reflns_limit_h_max 18
_diffrn_reflns_limit_h_min 0
_diffrn_reflns_limit_k_max 18
_diffrn_reflns_limit_k_min 0
_diffrn_reflns_limit_l_max 22
_diffrn_reflns_limit_l_min -22
_diffrn_reflns_number 17890
_diffrn_reflns_theta_max 32.54
_diffrn_reflns_theta_min 2.5
_diffrn_source xray_tube
_diffrn_standards_decay_% 0
_exptl_absorpt_coefficient_mu 0.350
_exptl_absorpt_correction_type none
_exptl_crystal_colour orange
_exptl_crystal_density_diffrn 1.37
_exptl_crystal_density_method none
_exptl_crystal_description prism
_exptl_crystal_F_000 1264
_exptl_crystal_size_max 0.20
_exptl_crystal_size_mid 0.20
_exptl_crystal_size_min 0.15
_refine_diff_density_max 0.681
_refine_diff_density_min -0.120
_refine_ls_extinction_method none
_refine_ls_goodness_of_fit_all 1.688
_refine_ls_goodness_of_fit_ref 1.548
_refine_ls_hydrogen_treatment noref
_refine_ls_matrix_type full
_refine_ls_number_constraints 0
_refine_ls_number_parameters 379
_refine_ls_number_reflns 5140
_refine_ls_number_restraints 0
_refine_ls_R_factor_all 0.111
_refine_ls_R_factor_gt 0.062
_refine_ls_shift/esd_mean 0.000
_refine_ls_shift/su_max 0.034
_refine_ls_structure_factor_coef F
_refine_ls_weighting_details 'w = 4Fo^2^/(\s^2^(Fo^2^)+0.0004 Fo^4^)+1.0'
_refine_ls_weighting_scheme calc
_refine_ls_wR_factor_all 0.091
_refine_ls_wR_factor_ref 0.081
_reflns_number_gt 5140
_reflns_number_total 8612
_reflns_threshold_expression >3.0\s(I)
_cod_data_source_file ja016930f_s1_2.cif
_cod_data_source_block st340
_cod_depositor_comments
;
The following automatic conversions were performed:

'_refine_ls_weighting_scheme' value '4Fo^2^/(\s^2^(Fo^2^)+0.0004
Fo^4^)+1.0' was changed to 'calc'. New tag
'_refine_ls_weighting_details' was created. The value of the new tag
was set to 'w = 4Fo^2^/(\s^2^(Fo^2^)+0.0004 Fo^4^)+1.0'.

Automatic conversion script
Id: cif_fix_values 3143 2015-03-26 13:38:13Z robertas 
;
_cod_original_cell_volume 2937.6(4)
_cod_database_code 4115804

loop_
_symmetry_equiv_pos_as_xyz
x,y,z
1/2-x,1/2+y,1/2-z
-x,-y,-z
1/2+x,1/2-y,1/2+z

loop_
_atom_site_aniso_label
_atom_site_aniso_U_11
_atom_site_aniso_U_22
_atom_site_aniso_U_33
_atom_site_aniso_U_12
_atom_site_aniso_U_13
_atom_site_aniso_U_23
_atom_site_aniso_type_symbol
TI 0.0441(3) 0.0260(2) 0.0282(2) -0.0006(2) 0.0086(2) -0.0004(2) Ti
C1 0.039(2) 0.030(1) 0.034(1) -0.001(1) 0.008(1) -0.002(1) C
C2 0.037(1) 0.029(1) 0.030(1) -0.002(1) 0.007(1) -0.002(1) C
C3 0.049(2) 0.030(1) 0.036(1) -0.002(1) 0.009(1) -0.000(1) C
C4 0.055(2) 0.041(2) 0.033(1) -0.004(2) 0.014(1) -0.003(1) C
C5 0.057(2) 0.040(2) 0.042(2) 0.001(2) 0.017(1) -0.007(1) C
C6 0.050(2) 0.031(1) 0.043(2) 0.004(1) 0.014(1) -0.003(1) C
C7 0.039(2) 0.028(1) 0.038(1) 0.001(1) 0.007(1) 0.000(1) C
O1 0.062(1) 0.030(1) 0.047(1) 0.012(1) 0.017(1) 0.006(1) O
O2 0.049(1) 0.029(1) 0.032(1) 0.0044(9) 0.0092(9) 0.0030(9) O
O3 0.054(1) 0.0258(9) 0.0279(9) 0.005(1) 0.0085(8) -0.0006(9) O
C8 0.050(2) 0.033(1) 0.028(1) 0.004(1) 0.010(1) 0.002(1) C
C9 0.054(2) 0.031(1) 0.031(1) 0.004(1) 0.014(1) 0.001(1) C
C10 0.064(2) 0.030(2) 0.057(2) 0.005(2) 0.021(2) -0.002(2) C
C11 0.077(2) 0.034(2) 0.072(2) 0.017(2) 0.024(2) 0.004(2) C
C12 0.061(2) 0.049(2) 0.066(2) 0.018(2) 0.019(2) 0.007(2) C
C13 0.050(2) 0.044(2) 0.049(2) 0.007(2) 0.015(1) 0.005(2) C
C14 0.047(2) 0.033(1) 0.025(1) 0.002(1) 0.006(1) -0.000(1) C
O4 0.044(1) 0.026(1) 0.036(1) -0.0003(9) 0.0066(9) -0.0012(9) O
O5 0.047(1) 0.036(1) 0.045(1) -0.004(1) 0.010(1) 0.003(1) O
O6 0.047(1) 0.026(1) 0.042(1) 0.0001(9) 0.0121(9) -0.0041(9) O
C15 0.040(2) 0.029(1) 0.034(1) 0.001(1) 0.008(1) 0.001(1) C
C16 0.042(2) 0.029(1) 0.034(1) 0.001(1) 0.008(1) -0.000(1) C
C17 0.047(2) 0.040(2) 0.043(2) -0.006(1) 0.013(1) 0.005(1) C
C18 0.045(2) 0.040(2) 0.054(2) -0.011(1) 0.008(2) 0.001(2) C
C19 0.049(2) 0.045(2) 0.042(2) -0.007(2) 0.001(1) -0.004(2) C
C20 0.050(2) 0.041(2) 0.034(1) -0.004(1) 0.008(1) -0.002(1) C
C21 0.043(2) 0.030(1) 0.030(1) 0.001(1) 0.011(1) -0.000(1) C
O7 0.044(1) 0.036(1) 0.0281(9) -0.0084(9) 0.0082(8) 0.0004(9) O
O8 0.054(1) 0.050(1) 0.030(1) -0.013(1) 0.0084(9) 0.005(1) O
O9 0.047(1) 0.037(1) 0.0299(9) -0.0060(9) 0.0119(8) 0.0019(9) O
C22 0.106(4) 0.140(5) 0.093(4) 0.015(4) 0.009(3) -0.045(4) C
C23 0.107(4) 0.088(4) 0.082(3) -0.005(3) 0.030(3) 0.015(3) C
C24 0.058(2) 0.049(2) 0.080(3) -0.001(2) 0.015(2) 0.015(2) C
C25 0.060(2) 0.041(2) 0.059(2) 0.002(2) -0.000(2) 0.004(2) C
O10 0.048(1) 0.039(1) 0.042(1) 0.006(1) 0.008(1) -0.008(1) O
C26 0.084(4) 0.070(3) 0.127(5) -0.000(3) -0.002(3) -0.001(3) C
C27 0.150(6) 0.099(5) 0.122(5) -0.033(4) -0.029(5) 0.003(4) C
C28 0.191(7) 0.128(5) 0.043(4) 0.136(4) -0.006(5) -0.009(4) C
C29 0.085(4) 0.126(5) 0.092(4) -0.032(3) -0.011(3) 0.023(4) C
O11 0.053(1) 0.053(1) 0.049(1) 0.002(1) 0.007(1) 0.015(1) O
C28a 0.297(7) 0.202(6) 0.164(9) -0.231(4) -0.155(6) 0.104(7) C

loop_
_atom_site_label
_atom_site_fract_x
_atom_site_fract_y
_atom_site_fract_z
_atom_site_U_iso_or_equiv
_atom_site_occupancy
_atom_site_thermal_displace_type
_atom_site_calc_flag
_atom_site_calc_attached_atom
_atom_site_type_symbol
TI 0.84470(4) 0.26870(4) 0.59693(3) 0.0318(2) 1.000 Uani ? ? Ti
C1 0.7703(2) 0.4316(2) 0.7421(2) 0.034(1) 1.000 Uani ? ? C
C2 0.8052(2) 0.3341(2) 0.7670(2) 0.032(1) 1.000 Uani ? ? C
C3 0.8078(2) 0.3019(2) 0.8510(2) 0.037(2) 1.000 Uani ? ? C
C4 0.7743(3) 0.3640(3) 0.9088(2) 0.042(2) 1.000 Uani ? ? C
C5 0.7397(3) 0.4598(3) 0.8852(2) 0.046(2) 1.000 Uani ? ? C
C6 0.7379(2) 0.4937(3) 0.8027(2) 0.041(2) 1.000 Uani ? ? C
C7 0.7675(2) 0.4668(2) 0.6546(2) 0.035(1) 1.000 Uani ? ? C
O1 0.7382(2) 0.5592(2) 0.6376(2) 0.044(1) 1.000 Uani ? ? O
O2 0.7925(2) 0.4147(2) 0.5969(1) 0.036(1) 1.000 Uani ? ? O
O3 0.8377(2) 0.2717(2) 0.7123(1) 0.034(1) 1.000 Uani ? ? O
C8 1.0767(2) 0.1950(2) 0.6085(2) 0.036(1) 1.000 Uani ? ? C
C9 1.0034(2) 0.1230(2) 0.6033(2) 0.037(1) 1.000 Uani ? ? C
C10 1.0259(3) 0.0200(3) 0.6079(2) 0.048(2) 1.000 Uani ? ? C
C11 1.1198(3) -0.0103(3) 0.6185(3) 0.057(2) 1.000 Uani ? ? C
C12 1.1930(3) 0.0595(3) 0.6244(3) 0.058(2) 1.000 Uani ? ? C
C13 1.1713(3) 0.1614(3) 0.6190(2) 0.047(2) 1.000 Uani ? ? C
C14 1.0565(2) 0.3056(2) 0.6068(2) 0.034(1) 1.000 Uani ? ? C
O4 0.9714(2) 0.3358(2) 0.6086(1) 0.035(1) 1.000 Uani ? ? O
O5 1.1220(2) 0.3677(2) 0.6060(1) 0.042(1) 1.000 Uani ? ? O
O6 0.9112(2) 0.1495(2) 0.5936(1) 0.037(1) 1.000 Uani ? ? O
C15 0.6989(2) 0.2085(2) 0.4050(2) 0.034(1) 1.000 Uani ? ? C
C16 0.6739(2) 0.1812(2) 0.4836(2) 0.034(1) 1.000 Uani ? ? C
C17 0.5927(2) 0.1219(3) 0.4832(2) 0.043(2) 1.000 Uani ? ? C
C18 0.5397(3) 0.0888(3) 0.4067(2) 0.046(2) 1.000 Uani ? ? C
C19 0.5654(3) 0.1136(3) 0.3286(2) 0.045(2) 1.000 Uani ? ? C
C20 0.6438(3) 0.1734(3) 0.3282(2) 0.041(2) 1.000 Uani ? ? C
C21 0.7785(2) 0.2773(2) 0.4036(2) 0.034(1) 1.000 Uani ? ? C
O7 0.8365(2) 0.3032(2) 0.4696(1) 0.036(1) 1.000 Uani ? ? O
O8 0.7879(2) 0.3132(2) 0.3294(1) 0.043(1) 1.000 Uani ? ? O
O9 0.7245(2) 0.2117(2) 0.5591(1) 0.037(1) 1.000 Uani ? ? O
C22 0.4386(5) 0.8089(6) 0.2800(4) 0.111(4) 1.000 Uani ? ? C
C23 0.4859(4) 0.7618(5) 0.2214(4) 0.092(3) 1.000 Uani ? ? C
C24 0.4666(3) 0.8058(3) 0.1342(3) 0.061(2) 1.000 Uani ? ? C
C25 0.4868(3) 0.9145(3) 0.1202(3) 0.053(2) 1.000 Uani ? ? C
O10 0.5828(2) 0.9422(2) 0.1599(1) 0.043(1) 1.000 Uani ? ? O
C26 0.5096(4) 0.3956(5) 0.3354(4) 0.091(4) 1.000 Uani ? ? C
C27 0.5230(6) 0.5021(6) 0.3561(5) 0.122(5) 1.000 Uani ? ? C
C28 0.6405(8) 0.5211(7) 0.4097(6) 0.102(5) 0.500 Uani ? ? C
C29 0.6468(4) 0.6223(5) 0.4310(4) 0.100(4) 1.000 Uani ? ? C
O11 0.7360(2) 0.6278(2) 0.4871(2) 0.052(1) 1.000 Uani ? ? O
C28a 0.6064(9) 0.5304(9) 0.4163(9) 0.214(7) 0.500 Uani ? ? C
H1 0.8327 0.2371 0.8686 0.0496 1.000 Uiso calc C3 H
H2 0.7750 0.3407 0.9656 0.0550 1.000 Uiso calc C4 H
H3 0.7173 0.5020 0.9257 0.0589 1.000 Uiso calc C5 H
H4 0.7146 0.5595 0.7866 0.0531 1.000 Uiso calc C6 H
H5 0.9765 -0.0290 0.6037 0.0642 1.000 Uiso calc C10 H
H6 1.1346 -0.0804 0.6219 0.0775 1.000 Uiso calc C11 H
H7 1.2574 0.0376 0.6322 0.0751 1.000 Uiso calc C12 H
H8 1.2214 0.2095 0.6223 0.0607 1.000 Uiso calc C13 H
H9 0.5741 0.1043 0.5359 0.0558 1.000 Uiso calc C17 H
H10 0.4847 0.0484 0.4071 0.0608 1.000 Uiso calc C18 H
H11 0.5290 0.0893 0.2762 0.0600 1.000 Uiso calc C19 H
H12 0.6611 0.1912 0.2751 0.0542 1.000 Uiso calc C20 H
H13 0.4548 0.7763 0.3342 0.1484 1.000 Uiso calc C22 H
H14 0.4571 0.8780 0.2857 0.1484 1.000 Uiso calc C22 H
H15 0.3717 0.8046 0.2601 0.1484 1.000 Uiso calc C22 H
H16 0.4672 0.6928 0.2172 0.1177 1.000 Uiso calc C23 H
H17 0.5526 0.7661 0.2428 0.1177 1.000 Uiso calc C23 H
H18 0.4005 0.7960 0.1124 0.0809 1.000 Uiso calc C24 H
H19 0.5030 0.7679 0.1008 0.0809 1.000 Uiso calc C24 H
H20 0.4432 0.9548 0.1441 0.0713 1.000 Uiso calc C25 H
H21 0.4787 0.9268 0.0602 0.0713 1.000 Uiso calc C25 H

loop_
_atom_type_symbol
_atom_type_scat_dispersion_real
_atom_type_scat_dispersion_imag
_atom_type_scat_source
C 0.002 0.002 International_Tables_Vol_IV_Table_2.3.1
H 0.000 0.000 International_Tables_Vol_IV_Table_2.3.1
O 0.008 0.006 International_Tables_Vol_IV_Table_2.3.1
Ti 0.248 0.446 International_Tables_Vol_IV_Table_2.3.1

loop_
_geom_angle_atom_site_label_1
_geom_angle_atom_site_label_2
_geom_angle_atom_site_label_3
_geom_angle
O2 TI O3 83.93(9)
O2 TI O4 84.56(9)
O2 TI O6 169.7(1)
O2 TI O7 80.65(9)
O2 TI O9 93.9(1)
O3 TI O4 96.5(1)
O3 TI O6 99.8(1)
O3 TI O7 164.6(1)
O3 TI O9 96.4(1)
O4 TI O6 85.4(1)
O4 TI O7 82.95(9)
O4 TI O9 166.79(9)
O6 TI O7 95.6(1)
O6 TI O9 95.3(1)
O7 TI O9 83.86(9)
C2 C1 C6 119.1(3)
C2 C1 C7 120.3(3)
C6 C1 C7 120.6(3)
C1 C2 C3 119.5(3)
C1 C2 O3 121.9(3)
C3 C2 O3 118.6(3)
C2 C3 C4 120.1(3)
C3 C4 C5 121.0(3)
C4 C5 C6 119.7(3)
C1 C6 C5 120.5(3)
C1 C7 O1 116.6(3)
C1 C7 O2 124.0(3)
O1 C7 O2 119.4(3)
TI O2 C7 131.9(2)
TI O3 C2 137.8(2)
C9 C8 C13 118.8(3)
C9 C8 C14 121.7(3)
C13 C8 C14 119.5(3)
C8 C9 C10 119.8(3)
C8 C9 O6 122.2(3)
C10 C9 O6 118.0(3)
C9 C10 C11 119.9(4)
C10 C11 C12 121.2(4)
C11 C12 C13 119.3(4)
C8 C13 C12 121.0(4)
C8 C14 O4 119.0(3)
C8 C14 O5 120.3(3)
O4 C14 O5 120.7(3)
TI O4 C14 134.9(2)
TI O4 O5 163.3(1)
C14 O4 O5 29.2(2)
C14 O5 O4 30.1(2)
TI O6 C9 135.8(2)
C16 C15 C20 119.5(3)
C16 C15 C21 120.0(3)
C20 C15 C21 120.4(3)
C15 C16 C17 119.1(3)
C15 C16 O9 122.1(3)
C17 C16 O9 118.8(3)
C16 C17 C18 120.1(3)
C17 C18 C19 121.1(3)
C18 C19 C20 119.2(3)
C15 C20 C19 121.0(3)
C15 C21 O7 123.5(3)
C15 C21 O8 117.0(3)
O7 C21 O8 119.5(3)
TI O7 C21 131.9(2)
TI O9 C16 135.9(2)
C22 C23 C24 114.7(6)
C23 C24 C25 120.7(5)
C24 C25 O10 112.0(3)
C26 C27 C28 108.9(8)
C26 C27 C28a 117(1)
C28 C27 C28a 15(1)
C27 C28 C29 105.8(7)
C27 C28 O11 144.1(6)
C29 C28 O11 39.4(6)
C28 C29 O11 102.4(9)
C28 C29 C28a 22(1)
O11 C29 C28a 117(1)
C28 O11 C29 38.3(4)
C27 C28a C29 128(1)

loop_
_geom_bond_atom_site_label_1
_geom_bond_atom_site_label_2
_geom_bond_distance
TI O2 2.069(2)
TI O3 1.849(2)
TI O4 1.991(2)
TI O6 1.846(2)
TI O7 2.051(2)
TI O9 1.867(2)
C1 C2 1.411(4)
C1 C6 1.405(5)
C1 C7 1.456(4)
C2 C3 1.392(4)
C2 O3 1.340(4)
C3 C4 1.380(5)
C4 C5 1.386(5)
C5 C6 1.378(5)
C7 O1 1.303(4)
C7 O2 1.249(4)
C8 C9 1.405(5)
C8 C13 1.402(5)
C8 C14 1.490(5)
C9 C10 1.398(5)
C9 O6 1.342(4)
C10 C11 1.379(6)
C11 C12 1.384(6)
C12 C13 1.382(5)
C14 O4 1.282(4)
C14 O5 1.246(4)
O4 O5 2.197(3)
C15 C16 1.405(4)
C15 C20 1.400(5)
C15 C21 1.459(5)
C16 C17 1.398(5)
C16 O9 1.340(4)
C17 C18 1.376(5)
C18 C19 1.393(5)
C19 C20 1.371(5)
C21 O7 1.255(4)
C21 O8 1.298(4)
C22 C23 1.392(9)
C23 C24 1.478(7)
C24 C25 1.490(6)
C25 O10 1.444(5)
C26 C27 1.451(9)
C27 C28 1.75(2)
C27 C28a 1.43(2)
C28 C29 1.38(2)
C28 O11 2.17(2)
C29 O11 1.412(6)
C29 C28a 1.35(2)
